data_7150154
loop_
_publ_author_name
'Fox, David J.'
'Morley, Thomas J.'
'Taylor, Sarah'
'Warren, Stuart'

_publ_section_title
;
 Selective five- and six-membered cyclic amine syntheses via capture of
 episulfonium ions.
;
_journal_issue 8
_journal_name_full 'Organic &amp; biomolecular chemistry'
_journal_page_first 1369
_journal_page_last 1371
_journal_paper_doi 10.1039/b503068b
_journal_volume 3
_journal_year 2005
_chemical_formula_moiety 'C20 H21 N3 O5 S'
_chemical_formula_sum 'C20 H21 N3 O5 S'
_chemical_formula_weight 415.46
_chemical_name_systematic
;
?
;
_space_group_IT_number 19
_symmetry_cell_setting orthorhombic
_symmetry_space_group_name_Hall 'P 2ac 2ab'
_symmetry_space_group_name_H-M 'P 21 21 21'
_atom_sites_solution_hydrogens geom
_atom_sites_solution_primary direct
_atom_sites_solution_secondary difmap
_audit_creation_method SHELXL-97
_cell_angle_alpha 90.00
_cell_angle_beta 90.00
_cell_angle_gamma 90.00
_cell_formula_units_Z 4
_cell_length_a 6.04760(10)
_cell_length_b 10.1799(3)
_cell_length_c 32.0263(9)
_cell_measurement_reflns_used 48285
_cell_measurement_temperature 180(2)
_cell_measurement_theta_max 25.03
_cell_measurement_theta_min 1.02
_cell_volume 1971.67(9)
_computing_cell_refinement 'HKL Scalepack (Otwinowski & Minor 1997)'
_computing_data_collection 'Collect (Nonius B.V. 1998)'
_computing_data_reduction
;
HKL Denzo and Scalepack (Otwinowski & Minor 1997)
;
_computing_publication_material 'SHELXL-97 (Sheldrick 1997)'
_computing_structure_refinement 'SHELXL-97 (Sheldrick 1997)'
_computing_structure_solution 'SIR-92 (Altomare et al. 1994)'
_diffrn_ambient_temperature 180(2)
_diffrn_measured_fraction_theta_full 0.971
_diffrn_measured_fraction_theta_max 0.971
_diffrn_measurement_device_type 'Nonius Kappa CCD'
_diffrn_measurement_method 'Thin slice \w and \f scans'
_diffrn_radiation_source 'fine-focus sealed tube'
_diffrn_radiation_type MoK\a
_diffrn_radiation_wavelength 0.71073
_diffrn_reflns_av_R_equivalents 0.0326
_diffrn_reflns_av_sigmaI/netI 0.0380
_diffrn_reflns_limit_h_max 7
_diffrn_reflns_limit_h_min -7
_diffrn_reflns_limit_k_max 12
_diffrn_reflns_limit_k_min -11
_diffrn_reflns_limit_l_max 37
_diffrn_reflns_limit_l_min -38
_diffrn_reflns_number 7221
_diffrn_reflns_theta_full 25.00
_diffrn_reflns_theta_max 25.00
_diffrn_reflns_theta_min 3.60
_exptl_absorpt_coefficient_mu 0.202
_exptl_absorpt_correction_T_max 0.987
_exptl_absorpt_correction_T_min 0.925
_exptl_absorpt_correction_type multi-scan
_exptl_absorpt_process_details
;
multi-scan from symmetry-related measurements
Sortav (Blessing 1995)
;
_exptl_crystal_density_diffrn 1.400
_exptl_crystal_density_method 'not measured'
_exptl_crystal_F_000 872
_exptl_crystal_size_max 0.32
_exptl_crystal_size_mid 0.10
_exptl_crystal_size_min 0.07
_refine_diff_density_max 0.149
_refine_diff_density_min -0.188
_refine_diff_density_rms 0.038
_refine_ls_abs_structure_details 'Flack H D (1983), Acta Cryst. A39, 876-881'
_refine_ls_abs_structure_Flack -0.08(8)
_refine_ls_extinction_method none
_refine_ls_goodness_of_fit_ref 1.067
_refine_ls_hydrogen_treatment constr
_refine_ls_matrix_type full
_refine_ls_number_parameters 264
_refine_ls_number_reflns 3248
_refine_ls_number_restraints 0
_refine_ls_restrained_S_all 1.067
_refine_ls_R_factor_all 0.0364
_refine_ls_R_factor_gt 0.0325
_refine_ls_shift/su_max 0.003
_refine_ls_shift/su_mean 0.000
_refine_ls_structure_factor_coef Fsqd
_refine_ls_weighting_details 'calc w=1/[\s^2^(Fo^2^)+(0.0219P)^2^+0.6647P] where P=(Fo^2^+2Fc^2^)/3'
_refine_ls_weighting_scheme calc
_refine_ls_wR_factor_gt 0.0734
_refine_ls_wR_factor_ref 0.0760
_reflns_number_gt 3055
_reflns_number_total 3248
_reflns_threshold_expression >2sigma(I)
_cod_data_source_file b503068b.txt
_cod_data_source_block sw0402
_cod_depositor_comments
;
The following automatic conversions were performed:
'_symmetry_cell_setting' value 'Orthorhombic' changed to 'orthorhombic'
according to '/home/saulius/struct/CIF-dictionaries/cif_core.dic'
dictionary named 'cif_core.dic' version 2.4.1 from 2010-06-29.

Automatic conversion script
Id: cif_fix_enum 1527 2010-12-29 10:47:43Z saulius 
;
_cod_original_sg_symbol_H-M P2(1)2(1)2(1)
_cod_database_code 7150154

loop_
_symmetry_equiv_pos_as_xyz
'x, y, z'
'-x+1/2, -y, z+1/2'
'x+1/2, -y+1/2, -z'
'-x, y+1/2, -z+1/2'

loop_
_atom_site_label
_atom_site_type_symbol
_atom_site_fract_x
_atom_site_fract_y
_atom_site_fract_z
_atom_site_U_iso_or_equiv
_atom_site_adp_type
_atom_site_occupancy
_atom_site_symmetry_multiplicity
_atom_site_calc_flag
_atom_site_refinement_flags
_atom_site_disorder_assembly
_atom_site_disorder_group
S1 S 0.67097(10) 0.15552(5) 0.039770(17) 0.03623(15) Uani 1 1 d . . .
N1 N 0.9716(3) 0.17747(16) 0.15290(5) 0.0256(4) Uani 1 1 d . . .
C1 C 0.8394(3) 0.21187(19) 0.11537(6) 0.0274(4) Uani 1 1 d . . .
H1 H 0.6884 0.2406 0.1243 0.033 Uiso 1 1 calc R . .
N2 N 1.0909(4) 0.1834(2) 0.33836(6) 0.0400(5) Uani 1 1 d . . .
O2 O 0.9393(3) 0.26213(19) 0.34247(5) 0.0553(5) Uani 1 1 d . . .
O3 O 1.2159(3) 0.15140(18) 0.36651(5) 0.0569(5) Uani 1 1 d . . .
C2 C 0.9635(4) 0.3299(2) 0.09632(7) 0.0372(5) Uani 1 1 d . . .
H2A H 1.0281 0.3060 0.0689 0.045 Uiso 1 1 calc R . .
H2B H 0.8618 0.4051 0.0923 0.045 Uiso 1 1 calc R . .
N3 N 1.5309(3) -0.0900(2) 0.24352(7) 0.0401(5) Uani 1 1 d . . .
O4 O 1.6784(3) -0.09090(17) 0.26983(6) 0.0499(4) Uani 1 1 d . . .
O5 O 1.5319(3) -0.15290(18) 0.21093(6) 0.0566(5) Uani 1 1 d . . .
C3 C 1.1459(4) 0.3651(2) 0.12749(8) 0.0455(6) Uani 1 1 d . . .
H3A H 1.2789 0.3983 0.1129 0.055 Uiso 1 1 calc R . .
H3B H 1.0943 0.4325 0.1475 0.055 Uiso 1 1 calc R . .
C4 C 1.1941(3) 0.2362(2) 0.14953(7) 0.0301(5) Uani 1 1 d . . .
H4A H 1.2943 0.1801 0.1328 0.036 Uiso 1 1 calc R . .
H4B H 1.2602 0.2511 0.1774 0.036 Uiso 1 1 calc R . .
C5 C 0.8185(3) 0.0899(2) 0.08647(6) 0.0279(4) Uani 1 1 d . . .
C6 C 0.6794(4) -0.0172(2) 0.10682(7) 0.0362(5) Uani 1 1 d . . .
H6A H 0.7523 -0.0474 0.1324 0.054 Uiso 1 1 calc R . .
H6B H 0.6633 -0.0911 0.0874 0.054 Uiso 1 1 calc R . .
H6C H 0.5330 0.0180 0.1137 0.054 Uiso 1 1 calc R . .
C7 C 1.0432(4) 0.0334(2) 0.07457(7) 0.0347(5) Uani 1 1 d . . .
H7A H 1.1168 -0.0005 0.0996 0.052 Uiso 1 1 calc R . .
H7B H 1.1344 0.1024 0.0620 0.052 Uiso 1 1 calc R . .
H7C H 1.0229 -0.0382 0.0545 0.052 Uiso 1 1 calc R . .
C8 C 0.6933(4) 0.0245(2) 0.00318(6) 0.0309(5) Uani 1 1 d . . .
C9 C 0.5220(4) -0.0646(2) -0.00153(7) 0.0369(5) Uani 1 1 d . . .
H9 H 0.3951 -0.0587 0.0159 0.044 Uiso 1 1 calc R . .
C10 C 0.5355(4) -0.1623(2) -0.03154(7) 0.0424(6) Uani 1 1 d . . .
H10 H 0.4166 -0.2224 -0.0349 0.051 Uiso 1 1 calc R . .
C11 C 0.7199(4) -0.1731(2) -0.05652(7) 0.0427(6) Uani 1 1 d . . .
H11 H 0.7287 -0.2406 -0.0769 0.051 Uiso 1 1 calc R . .
C12 C 0.8919(4) -0.0852(2) -0.05175(7) 0.0407(6) Uani 1 1 d . . .
H12 H 1.0200 -0.0929 -0.0687 0.049 Uiso 1 1 calc R . .
C13 C 0.8786(4) 0.0143(2) -0.02230(7) 0.0367(5) Uani 1 1 d . . .
H13 H 0.9963 0.0756 -0.0195 0.044 Uiso 1 1 calc R . .
C14 C 0.8725(3) 0.1492(2) 0.18975(6) 0.0274(4) Uani 1 1 d . . .
O1 O 0.6723(2) 0.14872(17) 0.19549(5) 0.0402(4) Uani 1 1 d . . .
C15 C 1.0259(3) 0.1104(2) 0.22483(6) 0.0267(4) Uani 1 1 d . . .
C16 C 0.9838(3) 0.1589(2) 0.26468(6) 0.0286(4) Uani 1 1 d . . .
H16 H 0.8599 0.2139 0.2698 0.034 Uiso 1 1 calc R . .
C17 C 1.1265(3) 0.1252(2) 0.29657(6) 0.0306(5) Uani 1 1 d . . .
C18 C 1.3072(4) 0.0436(2) 0.29113(7) 0.0328(5) Uani 1 1 d . . .
H18 H 1.4044 0.0223 0.3134 0.039 Uiso 1 1 calc R . .
C19 C 1.3373(4) -0.00466(19) 0.25147(7) 0.0302(5) Uani 1 1 d . . .
C20 C 1.2031(3) 0.02691(19) 0.21815(6) 0.0277(5) Uani 1 1 d . . .
H20 H 1.2316 -0.0079 0.1912 0.033 Uiso 1 1 calc R . .

loop_
_atom_site_aniso_label
_atom_site_aniso_U_11
_atom_site_aniso_U_22
_atom_site_aniso_U_33
_atom_site_aniso_U_23
_atom_site_aniso_U_13
_atom_site_aniso_U_12
S1 0.0453(3) 0.0309(3) 0.0325(3) -0.0031(2) -0.0117(2) 0.0098(3)
N1 0.0224(8) 0.0287(9) 0.0258(9) 0.0010(7) -0.0006(7) 0.0011(7)
C1 0.0265(10) 0.0285(10) 0.0273(10) 0.0013(9) -0.0024(9) 0.0056(9)
N2 0.0536(12) 0.0371(11) 0.0292(10) 0.0001(9) -0.0023(9) -0.0089(10)
O2 0.0703(13) 0.0576(12) 0.0379(11) -0.0086(9) 0.0036(9) 0.0115(10)
O3 0.0803(13) 0.0594(11) 0.0310(9) 0.0027(9) -0.0181(9) -0.0042(11)
C2 0.0488(14) 0.0282(11) 0.0347(12) 0.0037(10) -0.0042(10) 0.0004(11)
N3 0.0327(11) 0.0347(11) 0.0528(13) 0.0118(10) -0.0027(9) 0.0060(9)
O4 0.0326(9) 0.0547(10) 0.0622(11) 0.0207(9) -0.0131(9) 0.0061(8)
O5 0.0528(11) 0.0499(11) 0.0670(12) -0.0106(10) -0.0038(9) 0.0239(9)
C3 0.0559(15) 0.0368(13) 0.0438(14) 0.0080(11) -0.0079(11) -0.0116(12)
C4 0.0261(11) 0.0337(11) 0.0306(11) -0.0012(9) 0.0013(9) -0.0040(9)
C5 0.0282(10) 0.0287(10) 0.0268(10) -0.0007(9) -0.0033(9) 0.0057(9)
C6 0.0327(12) 0.0336(12) 0.0422(13) 0.0019(10) -0.0060(10) -0.0010(10)
C7 0.0327(12) 0.0370(12) 0.0343(12) -0.0064(10) -0.0023(9) 0.0095(10)
C8 0.0393(12) 0.0291(10) 0.0243(10) 0.0001(9) -0.0081(9) 0.0039(10)
C9 0.0346(12) 0.0404(13) 0.0357(12) -0.0018(10) -0.0034(10) -0.0012(10)
C10 0.0455(14) 0.0375(13) 0.0443(14) -0.0064(12) -0.0081(11) -0.0050(11)
C11 0.0642(16) 0.0324(12) 0.0314(11) -0.0054(10) -0.0103(11) 0.0035(12)
C12 0.0497(14) 0.0454(14) 0.0269(12) 0.0033(11) 0.0036(10) 0.0034(11)
C13 0.0430(14) 0.0350(12) 0.0321(12) 0.0044(10) -0.0015(10) -0.0056(10)
C14 0.0226(10) 0.0311(11) 0.0284(10) 0.0001(9) -0.0001(8) 0.0008(9)
O1 0.0221(7) 0.0653(10) 0.0333(8) 0.0044(8) 0.0025(6) 0.0030(8)
C15 0.0239(10) 0.0312(11) 0.0250(10) 0.0023(8) 0.0014(8) -0.0040(9)
C16 0.0276(10) 0.0272(11) 0.0310(11) 0.0043(10) 0.0023(8) -0.0024(10)
C17 0.0366(12) 0.0297(11) 0.0254(10) 0.0027(9) 0.0001(8) -0.0077(9)
C18 0.0330(12) 0.0313(11) 0.0341(12) 0.0088(9) -0.0080(10) -0.0056(10)
C19 0.0272(11) 0.0237(10) 0.0396(12) 0.0068(9) -0.0010(9) 0.0016(9)
C20 0.0264(11) 0.0283(10) 0.0285(11) 0.0014(9) 0.0000(8) -0.0014(9)

loop_
_atom_type_symbol
_atom_type_description
_atom_type_scat_dispersion_real
_atom_type_scat_dispersion_imag
_atom_type_scat_source
C C 0.0033 0.0016 'International Tables Vol C Tables 4.2.6.8 and 6.1.1.4'
H H 0.0000 0.0000 'International Tables Vol C Tables 4.2.6.8 and 6.1.1.4'
N N 0.0061 0.0033 'International Tables Vol C Tables 4.2.6.8 and 6.1.1.4'
O O 0.0106 0.0060 'International Tables Vol C Tables 4.2.6.8 and 6.1.1.4'
S S 0.1246 0.1234 'International Tables Vol C Tables 4.2.6.8 and 6.1.1.4'

loop_
_geom_angle_atom_site_label_1
_geom_angle_atom_site_label_2
_geom_angle_atom_site_label_3
_geom_angle
_geom_angle_site_symmetry_1
_geom_angle_site_symmetry_3
_geom_angle_publ_flag
C8 S1 C5 102.91(9) . . ?
C14 N1 C4 123.57(16) . . ?
C14 N1 C1 121.12(16) . . ?
C4 N1 C1 109.64(15) . . ?
N1 C1 C2 103.99(17) . . ?
N1 C1 C5 109.71(15) . . ?
C2 C1 C5 115.23(17) . . ?
N1 C1 H1 109.2 . . ?
C2 C1 H1 109.2 . . ?
C5 C1 H1 109.2 . . ?
O3 N2 O2 124.0(2) . . ?
O3 N2 C17 118.1(2) . . ?
O2 N2 C17 117.92(19) . . ?
C3 C2 C1 105.97(17) . . ?
C3 C2 H2A 110.5 . . ?
C1 C2 H2A 110.5 . . ?
C3 C2 H2B 110.5 . . ?
C1 C2 H2B 110.5 . . ?
H2A C2 H2B 108.7 . . ?
O5 N3 O4 125.3(2) . . ?
O5 N3 C19 117.21(19) . . ?
O4 N3 C19 117.4(2) . . ?
C4 C3 C2 103.83(18) . . ?
C4 C3 H3A 111.0 . . ?
C2 C3 H3A 111.0 . . ?
C4 C3 H3B 111.0 . . ?
C2 C3 H3B 111.0 . . ?
H3A C3 H3B 109.0 . . ?
N1 C4 C3 102.05(17) . . ?
N1 C4 H4A 111.4 . . ?
C3 C4 H4A 111.4 . . ?
N1 C4 H4B 111.4 . . ?
C3 C4 H4B 111.4 . . ?
H4A C4 H4B 109.2 . . ?
C6 C5 C7 109.21(17) . . ?
C6 C5 C1 111.22(17) . . ?
C7 C5 C1 112.24(17) . . ?
C6 C5 S1 109.56(15) . . ?
C7 C5 S1 111.18(15) . . ?
C1 C5 S1 103.32(13) . . ?
C5 C6 H6A 109.5 . . ?
C5 C6 H6B 109.5 . . ?
H6A C6 H6B 109.5 . . ?
C5 C6 H6C 109.5 . . ?
H6A C6 H6C 109.5 . . ?
H6B C6 H6C 109.5 . . ?
C5 C7 H7A 109.5 . . ?
C5 C7 H7B 109.5 . . ?
H7A C7 H7B 109.5 . . ?
C5 C7 H7C 109.5 . . ?
H7A C7 H7C 109.5 . . ?
H7B C7 H7C 109.5 . . ?
C9 C8 C13 119.3(2) . . ?
C9 C8 S1 120.37(18) . . ?
C13 C8 S1 120.22(17) . . ?
C10 C9 C8 120.1(2) . . ?
C10 C9 H9 119.9 . . ?
C8 C9 H9 119.9 . . ?
C11 C10 C9 120.5(2) . . ?
C11 C10 H10 119.7 . . ?
C9 C10 H10 119.7 . . ?
C10 C11 C12 119.6(2) . . ?
C10 C11 H11 120.2 . . ?
C12 C11 H11 120.2 . . ?
C11 C12 C13 120.4(2) . . ?
C11 C12 H12 119.8 . . ?
C13 C12 H12 119.8 . . ?
C12 C13 C8 120.0(2) . . ?
C12 C13 H13 120.0 . . ?
C8 C13 H13 120.0 . . ?
O1 C14 N1 124.69(18) . . ?
O1 C14 C15 119.66(18) . . ?
N1 C14 C15 115.59(16) . . ?
C20 C15 C16 120.06(18) . . ?
C20 C15 C14 121.42(18) . . ?
C16 C15 C14 118.51(18) . . ?
C17 C16 C15 118.44(19) . . ?
C17 C16 H16 120.8 . . ?
C15 C16 H16 120.8 . . ?
C16 C17 C18 123.3(2) . . ?
C16 C17 N2 118.61(19) . . ?
C18 C17 N2 118.00(19) . . ?
C19 C18 C17 115.84(19) . . ?
C19 C18 H18 122.1 . . ?
C17 C18 H18 122.1 . . ?
C18 C19 C20 123.6(2) . . ?
C18 C19 N3 118.29(19) . . ?
C20 C19 N3 118.00(19) . . ?
C19 C20 C15 118.64(19) . . ?
C19 C20 H20 120.7 . . ?
C15 C20 H20 120.7 . . ?

loop_
_geom_bond_atom_site_label_1
_geom_bond_atom_site_label_2
_geom_bond_distance
_geom_bond_site_symmetry_2
_geom_bond_publ_flag
S1 C8 1.780(2) . ?
S1 C5 1.865(2) . ?
N1 C14 1.355(2) . ?
N1 C4 1.476(3) . ?
N1 C1 1.485(2) . ?
C1 C2 1.543(3) . ?
C1 C5 1.554(3) . ?
C1 H1 1.0000 . ?
N2 O3 1.221(3) . ?
N2 O2 1.225(3) . ?
N2 C17 1.480(3) . ?
C2 C3 1.530(3) . ?
C2 H2A 0.9900 . ?
C2 H2B 0.9900 . ?
N3 O5 1.224(3) . ?
N3 O4 1.227(3) . ?
N3 C19 1.480(3) . ?
C3 C4 1.519(3) . ?
C3 H3A 0.9900 . ?
C3 H3B 0.9900 . ?
C4 H4A 0.9900 . ?
C4 H4B 0.9900 . ?
C5 C6 1.524(3) . ?
C5 C7 1.524(3) . ?
C6 H6A 0.9800 . ?
C6 H6B 0.9800 . ?
C6 H6C 0.9800 . ?
C7 H7A 0.9800 . ?
C7 H7B 0.9800 . ?
C7 H7C 0.9800 . ?
C8 C9 1.385(3) . ?
C8 C13 1.390(3) . ?
C9 C10 1.386(3) . ?
C9 H9 0.9500 . ?
C10 C11 1.377(3) . ?
C10 H10 0.9500 . ?
C11 C12 1.381(3) . ?
C11 H11 0.9500 . ?
C12 C13 1.386(3) . ?
C12 H12 0.9500 . ?
C13 H13 0.9500 . ?
C14 O1 1.225(2) . ?
C14 C15 1.510(3) . ?
C15 C20 1.384(3) . ?
C15 C16 1.392(3) . ?
C16 C17 1.380(3) . ?
C16 H16 0.9500 . ?
C17 C18 1.384(3) . ?
C18 C19 1.374(3) . ?
C18 H18 0.9500 . ?
C19 C20 1.379(3) . ?
C20 H20 0.9500 . ?

loop_
_geom_torsion_atom_site_label_1
_geom_torsion_atom_site_label_2
_geom_torsion_atom_site_label_3
_geom_torsion_atom_site_label_4
_geom_torsion
_geom_torsion_site_symmetry_1
_geom_torsion_site_symmetry_2
_geom_torsion_site_symmetry_3
_geom_torsion_site_symmetry_4
_geom_torsion_publ_flag
C14 N1 C1 C2 136.3(2) . . . . ?
C4 N1 C1 C2 -18.0(2) . . . . ?
C14 N1 C1 C5 -99.9(2) . . . . ?
C4 N1 C1 C5 105.73(19) . . . . ?
N1 C1 C2 C3 -6.4(2) . . . . ?
C5 C1 C2 C3 -126.5(2) . . . . ?
C1 C2 C3 C4 27.3(2) . . . . ?
C14 N1 C4 C3 -118.5(2) . . . . ?
C1 N1 C4 C3 35.1(2) . . . . ?
C2 C3 C4 N1 -37.4(2) . . . . ?
N1 C1 C5 C6 67.2(2) . . . . ?
C2 C1 C5 C6 -175.84(17) . . . . ?
N1 C1 C5 C7 -55.4(2) . . . . ?
C2 C1 C5 C7 61.5(2) . . . . ?
N1 C1 C5 S1 -175.30(13) . . . . ?
C2 C1 C5 S1 -58.4(2) . . . . ?
C8 S1 C5 C6 -71.76(16) . . . . ?
C8 S1 C5 C7 49.04(17) . . . . ?
C8 S1 C5 C1 169.63(13) . . . . ?
C5 S1 C8 C9 96.66(18) . . . . ?
C5 S1 C8 C13 -86.31(19) . . . . ?
C13 C8 C9 C10 -0.4(3) . . . . ?
S1 C8 C9 C10 176.69(17) . . . . ?
C8 C9 C10 C11 0.9(3) . . . . ?
C9 C10 C11 C12 -0.4(4) . . . . ?
C10 C11 C12 C13 -0.7(3) . . . . ?
C11 C12 C13 C8 1.2(3) . . . . ?
C9 C8 C13 C12 -0.7(3) . . . . ?
S1 C8 C13 C12 -177.75(17) . . . . ?
C4 N1 C14 O1 151.0(2) . . . . ?
C1 N1 C14 O1 0.3(3) . . . . ?
C4 N1 C14 C15 -31.7(3) . . . . ?
C1 N1 C14 C15 177.56(17) . . . . ?
O1 C14 C15 C20 135.4(2) . . . . ?
N1 C14 C15 C20 -42.0(3) . . . . ?
O1 C14 C15 C16 -43.5(3) . . . . ?
N1 C14 C15 C16 139.02(19) . . . . ?
C20 C15 C16 C17 2.1(3) . . . . ?
C14 C15 C16 C17 -178.90(18) . . . . ?
C15 C16 C17 C18 -1.2(3) . . . . ?
C15 C16 C17 N2 176.04(18) . . . . ?
O3 N2 C17 C16 178.90(19) . . . . ?
O2 N2 C17 C16 -2.0(3) . . . . ?
O3 N2 C17 C18 -3.7(3) . . . . ?
O2 N2 C17 C18 175.42(19) . . . . ?
C16 C17 C18 C19 -0.7(3) . . . . ?
N2 C17 C18 C19 -177.96(18) . . . . ?
C17 C18 C19 C20 1.8(3) . . . . ?
C17 C18 C19 N3 178.62(18) . . . . ?
O5 N3 C19 C18 165.7(2) . . . . ?
O4 N3 C19 C18 -15.1(3) . . . . ?
O5 N3 C19 C20 -17.2(3) . . . . ?
O4 N3 C19 C20 161.89(19) . . . . ?
C18 C19 C20 C15 -0.9(3) . . . . ?
N3 C19 C20 C15 -177.75(17) . . . . ?
C16 C15 C20 C19 -1.1(3) . . . . ?
C14 C15 C20 C19 179.93(19) . . . . ?

loop_
_cod_related_entry_id
_cod_related_entry_database
_cod_related_entry_code
1 ChemSpider 21188924
